data_2004674
loop_
_publ_author_name
'Alyea, E. C.'
'Ferguson, G.'
'Kannan, S.'

_publ_section_title
;
 <i>trans</i>-Tetracarbonylbis(tricyclohexylphosphine)molybdenum(0),
 <i>trans</i>-[Mo(CO)~4~(PCy~3~)~2~]
;
_journal_issue 4
_journal_name_full 'Acta Crystallographica Section C'
_journal_page_first 765
_journal_page_last 767
_journal_paper_doi 10.1107/S010827019600100X
_journal_volume 52
_journal_year 1996
_chemical_formula_iupac '[Mo (C O)4 (C18 H33 P)2]'
_chemical_formula_moiety 'C40 H66 Mo O4 P2'
_chemical_formula_structural '[(C O)4 (P (C6 H11)3)2]Mo'
_chemical_formula_sum 'C40 H66 Mo O4 P2'
_chemical_formula_weight 768.81
_chemical_name_systematic
;
trans-bis(tricyclohexylphosphine)tetracarbonylmolybdenum(0)
;
_space_group_IT_number 2
_symmetry_cell_setting triclinic
_symmetry_space_group_name_Hall '-P 1'
_symmetry_space_group_name_H-M 'P -1'
_cell_angle_alpha 62.779(14)
_cell_angle_beta 72.583(11)
_cell_angle_gamma 88.966(8)
_cell_formula_units_Z 1
_cell_length_a 9.9005(8)
_cell_length_b 10.5082(12)
_cell_length_c 11.314(2)
_cell_measurement_reflns_used 25
_cell_measurement_temperature 294.0(10)
_cell_measurement_theta_max 18.08
_cell_measurement_theta_min 11.48
_cell_volume 988.9(3)
_computing_cell_refinement 'SET4 and CELDIM CAD-4 Software'
_computing_data_collection 'CAD4 Software (Enraf-Nonius, 1992)'
_computing_data_reduction 'DATRD2 NRCVAX94 (Gabe, Le Page, Charland, Lee & White, 1989)'
_computing_molecular_graphics
;NRCVAX94; ORTEPII (Johnson, 1976) in PLATON (Spek, 1994a); PLUTON (Spek
 1994b)
;
_computing_publication_material 'NRCVAX94; SHELXL93; WordPerfect'
_computing_structure_refinement 'NRCVAX94; SHELXL93 (Sheldrick, 1993)'
_computing_structure_solution '(Patterson heavy-atom method) NRCVAX94'
_diffrn_ambient_temperature 294.0(10)
_diffrn_measurement_device 'Enraf-Nonius CAD-4'
_diffrn_measurement_method \q/2\q
_diffrn_radiation_monochromator graphite
_diffrn_radiation_source 'X-ray tube'
_diffrn_radiation_type 'Molybdenum K\a'
_diffrn_radiation_wavelength 0.7107
_diffrn_reflns_av_R_equivalents 0.000
_diffrn_reflns_av_sigmaI/netI 0.0912
_diffrn_reflns_limit_h_max 12
_diffrn_reflns_limit_h_min -12
_diffrn_reflns_limit_k_max 13
_diffrn_reflns_limit_k_min 0
_diffrn_reflns_limit_l_max 14
_diffrn_reflns_limit_l_min -12
_diffrn_reflns_number 4295
_diffrn_reflns_theta_max 26.86
_diffrn_reflns_theta_min 2.14
_diffrn_standards_decay_% 'variation 1.0'
_diffrn_standards_interval_time 120
_diffrn_standards_number 3
_exptl_absorpt_coefficient_mu 0.450
_exptl_absorpt_correction_T_max 0.9586
_exptl_absorpt_correction_T_min 0.8899
_exptl_absorpt_correction_type 'numerical integration'
_exptl_crystal_colour colorless
_exptl_crystal_density_diffrn 1.291
_exptl_crystal_density_meas ?
_exptl_crystal_description plate
_exptl_crystal_F_000 410
_exptl_crystal_size_max 0.32
_exptl_crystal_size_mid 0.25
_exptl_crystal_size_min 0.10
_refine_diff_density_max 0.441
_refine_diff_density_min -0.545
_refine_ls_extinction_method none
_refine_ls_goodness_of_fit_all 0.962
_refine_ls_goodness_of_fit_obs 1.091
_refine_ls_hydrogen_treatment 'H atoms riding [SHELXL93 (Sheldrick, 1993) defaults, C-H 0.97 to 0.98\%A]'
_refine_ls_matrix_type full
_refine_ls_number_parameters 269
_refine_ls_number_reflns 4295
_refine_ls_number_restraints 38
_refine_ls_restrained_S_all 0.963
_refine_ls_restrained_S_obs 1.090
_refine_ls_R_factor_all 0.0844
_refine_ls_R_factor_obs 0.0411
_refine_ls_shift/esd_max 0.013
_refine_ls_shift/esd_mean 0.001
_refine_ls_structure_factor_coef Fsqd
_refine_ls_weighting_details 'w = 1/[\s^2^(Fo^2^)+(0.0407P)^2^] where P=(Fo^2^+2Fc^2^)/3'
_refine_ls_weighting_scheme calc
_refine_ls_wR_factor_all 0.0925
_refine_ls_wR_factor_obs 0.0841
_reflns_number_observed 2850
_reflns_number_total 4295
_reflns_observed_criterion >2\s(I)
_cod_data_source_file ab1347.cif
_cod_data_source_block 9597gaus
_cod_depositor_comments
;
The following automatic conversions were performed:
'_symmetry_cell_setting' value 'Triclinic' changed to 'triclinic'
according to '/home/saulius/struct/CIF-dictionaries/cif_core.dic'
dictionary named 'cif_core.dic' version 2.4.1 from 2010-06-29.

Automatic conversion script
Id: cif_fix_enum 1527 2010-12-29 10:47:43Z saulius 

The following automatic conversions were performed:

'_symmetry_cell_setting' value 'Triclinic' changed to 'triclinic'
according to /home/saulius/struct/CIF-dictionaries/cif_core.dic
dictionary named 'cif_core.dic' version 2.4.1 from
2010-06-29.

'_geom_bond_publ_flag' value 'NO' changed to 'no'
according to /home/saulius/struct/CIF-dictionaries/cif_core.dic
dictionary named 'cif_core.dic' version 2.4.1 from 2010-06-29 (27
times).

'_geom_bond_publ_flag' value 'YES' changed to 'yes'
according to /home/saulius/struct/CIF-dictionaries/cif_core.dic
dictionary named 'cif_core.dic' version 2.4.1 from 2010-06-29 (9
times).

'_geom_angle_publ_flag' value 'NO' changed to 'no' according
to /home/saulius/struct/CIF-dictionaries/cif_core.dic dictionary
named 'cif_core.dic' version 2.4.1 from 2010-06-29 (44
times).

'_geom_angle_publ_flag' value 'YES' changed to 'yes'
according to /home/saulius/struct/CIF-dictionaries/cif_core.dic
dictionary named 'cif_core.dic' version 2.4.1 from 2010-06-29 (14
times).

'_geom_torsion_publ_flag' value 'NO' changed to 'no'
according to /home/saulius/struct/CIF-dictionaries/cif_core.dic
dictionary named 'cif_core.dic' version 2.4.1 from 2010-06-29 (94
times).

Automatic conversion script
Id: cif_fix_values 1715 2011-07-08 13:25:40Z adriana 

The following automatic conversions were performed:

'_exptl_crystal_density_meas' value 'not measured' was changed to '?'
- the value is perceived as not measured.

Automatic conversion script
Id: cif_fix_values 3008 2015-01-20 13:52:24Z robertas 

The following automatic conversions were performed:

'_refine_ls_weighting_scheme' value 'calc w =
1/[\s^2^(Fo^2^)+(0.0407P)^2^] where P=(Fo^2^+2Fc^2^)/3' was changed
to 'calc'. New tag '_refine_ls_weighting_details' was created. The
value of the new tag was set to 'w = 1/[\s^2^(Fo^2^)+(0.0407P)^2^]
where P=(Fo^2^+2Fc^2^)/3'.

Automatic conversion script
Id: cif_fix_values 3143 2015-03-26 13:38:13Z robertas 
;
_cod_original_cell_volume 988.9(2)
_cod_database_code 2004674

loop_
_symmetry_equiv_pos_as_xyz
'x, y, z'
'-x, -y, -z'

loop_
_atom_site_aniso_label
_atom_site_aniso_U_11
_atom_site_aniso_U_22
_atom_site_aniso_U_33
_atom_site_aniso_U_12
_atom_site_aniso_U_13
_atom_site_aniso_U_23
Mo1 0.0340(2) 0.0259(2) 0.0284(2) 0.0015(2) -0.0084(2) -0.0124(2)
P1 0.0337(5) 0.0299(5) 0.0338(5) 0.0020(4) -0.0085(4) -0.0148(4)
O1 0.080(2) 0.065(2) 0.095(2) 0.034(2) -0.051(2) -0.025(2)
O2 0.088(2) 0.082(2) 0.077(2) -0.002(2) -0.015(2) -0.061(2)
C1 0.051(2) 0.038(2) 0.044(2) 0.002(2) -0.018(2) -0.013(2)
C2 0.050(2) 0.036(2) 0.042(2) 0.000(2) -0.010(2) -0.018(2)
C11 0.042(2) 0.033(2) 0.048(2) -0.0045(14) -0.004(2) -0.021(2)
C12 0.066(3) 0.040(2) 0.062(2) 0.013(2) -0.014(2) -0.027(2)
C13 0.105(4) 0.036(2) 0.089(3) 0.003(2) -0.004(3) -0.033(2)
C14 0.100(4) 0.072(3) 0.102(4) -0.010(3) -0.007(3) -0.066(3)
C15 0.074(3) 0.085(3) 0.103(4) -0.013(3) -0.019(3) -0.066(3)
C16 0.050(2) 0.062(2) 0.074(3) 0.001(2) -0.023(2) -0.044(2)
C21 0.035(2) 0.045(2) 0.052(2) 0.0058(15) -0.013(2) -0.028(2)
C22 0.046(2) 0.070(3) 0.100(3) 0.016(2) -0.020(2) -0.061(3)
C23 0.062(3) 0.075(3) 0.152(5) 0.030(2) -0.029(3) -0.077(3)
C24 0.049(3) 0.116(4) 0.141(5) 0.035(3) -0.031(3) -0.092(4)
C25 0.039(2) 0.097(4) 0.123(4) 0.008(2) -0.018(2) -0.066(3)
C26 0.044(2) 0.062(3) 0.079(3) -0.002(2) -0.003(2) -0.038(2)
C31A 0.054(6) 0.045(4) 0.030(5) 0.005(4) -0.014(4) -0.009(4)
C32A 0.081(5) 0.048(4) 0.035(3) -0.004(4) -0.023(3) -0.013(3)
C33A 0.069(8) 0.119(12) 0.040(8) 0.010(8) -0.031(6) -0.038(8)
C34A 0.084(7) 0.068(6) 0.035(4) 0.027(5) -0.022(4) -0.021(4)
C35A 0.062(5) 0.053(5) 0.044(4) 0.004(4) -0.008(4) -0.007(4)
C36A 0.045(7) 0.040(7) 0.029(7) -0.008(5) 0.005(4) -0.003(4)
C31B 0.032(7) 0.040(6) 0.054(9) -0.003(5) -0.011(6) -0.013(6)
C32B 0.059(6) 0.048(6) 0.037(5) 0.012(5) -0.022(5) -0.013(4)
C33B 0.085(13) 0.043(9) 0.051(13) -0.009(9) -0.022(10) -0.006(9)
C34B 0.078(9) 0.062(8) 0.047(7) 0.020(7) -0.018(6) -0.019(6)
C35B 0.079(9) 0.063(8) 0.044(7) 0.008(7) -0.006(6) -0.001(6)
C36B 0.072(14) 0.073(15) 0.054(15) 0.000(9) -0.018(9) -0.027(10)

loop_
_atom_site_label
_atom_site_occupancy
_atom_site_fract_x
_atom_site_fract_y
_atom_site_fract_z
_atom_site_U_iso_or_equiv
_atom_site_thermal_displace_type
_atom_site_calc_flag
_atom_site_refinement_flags
_atom_site_disorder_group
_atom_site_type_symbol
Mo1 1 .0 .0 .0 .03006(13) Uani d S . Mo
P1 1 -0.21010(8) -0.17667(8) .20526(8) .0332(2) Uani d D . P
O1 1 .2143(3) -0.2144(3) .1126(3) .0802(9) Uani d . . O
O2 1 .0008(3) .1480(3) .1888(3) .0754(9) Uani d . . O
C1 1 .1363(4) -0.1357(4) .0748(3) .0459(8) Uani d . . C
C2 1 .0036(4) .0957(3) .1195(3) .0441(8) Uani d . . C
C11 1 -0.2680(3) -0.3371(3) .1931(3) .0426(8) Uani d . . C
C12 1 -0.1493(4) -0.4323(4) .1887(4) .0567(10) Uani d . . C
C13 1 -0.1976(5) -0.5638(4) .1800(5) .0819(14) Uani d . . C
C14 1 -0.2464(5) -0.5191(5) .0544(5) .087(2) Uani d . . C
C15 1 -0.3661(5) -0.4296(5) .0597(5) .0803(14) Uani d . . C
C16 1 -0.3261(4) -0.2973(4) .0718(4) .0564(10) Uani d . . C
C21 1 -0.3794(3) -.0952(3) .2291(4) .0421(8) Uani d . . C
C22 1 -0.3714(4) .0263(4) .2648(5) .0644(11) Uani d . . C
C23 1 -0.4991(4) .1096(5) .2524(6) .089(2) Uani d . . C
C24 1 -0.6390(4) .0126(5) .3396(6) .090(2) Uani d . . C
C25 1 -0.6466(4) -0.1096(5) .3070(6) .0827(14) Uani d . . C
C26 1 -0.5203(4) -0.1942(4) .3239(4) .0640(11) Uani d . . C
C31A .598(7) -0.1773(7) -0.2757(6) .3775(4) .046(3) Uani d PD 1 C
C32A .598(7) -0.1071(7) -0.1825(5) .4196(5) .057(2) Uani d PD 1 C
C33A .598(7) -.0585(7) -0.2734(8) .5455(6) .073(5) Uani d PD 1 C
C34A .598(7) -0.1805(8) -0.3840(7) .6694(4) .064(3) Uani d PD 1 C
C35A .598(7) -0.2483(7) -0.4783(5) .6268(5) .062(2) Uani d PD 1 C
C36A .598(7) -0.2986(6) -0.3865(7) .5023(6) .047(7) Uani d PD 1 C
C31B .402(7) -0.1949(8) -0.2485(10) .3849(3) .047(4) Uani d PD 2 C
C32B .402(7) -.0439(7) -0.2509(8) .3927(6) .050(3) Uani d PD 2 C
C33B .402(7) -.0422(10) -0.2838(10) .5381(8) .066(7) Uani d PD 2 C
C34B .402(7) -0.1379(9) -0.4248(9) .6515(6) .066(4) Uani d PD 2 C
C35B .402(7) -0.2900(8) -0.4199(10) .6465(6) .075(4) Uani d PD 2 C
C36B .402(7) -0.2931(9) -0.3867(11) .5014(8) .068(13) Uani d PD 2 C
H11 1 -0.3471 -0.3956 .2800 .051 Uiso calc R . H
H12A 1 -0.0658 -0.3759 .1077 .068 Uiso calc R . H
H12B 1 -0.1223 -0.4641 .2725 .068 Uiso calc R . H
H13A 1 -0.1190 -0.6194 .1732 .098 Uiso calc R . H
H13B 1 -0.2754 -0.6249 .2651 .098 Uiso calc R . H
H14A 1 -0.1668 -0.4636 -0.0310 .105 Uiso calc R . H
H14B 1 -0.2786 -0.6045 .0525 .105 Uiso calc R . H
H15A 1 -0.4492 -0.4890 .1397 .096 Uiso calc R . H
H15B 1 -0.3919 -0.3980 -0.0247 .096 Uiso calc R . H
H16A 1 -0.2544 -0.2296 -0.0155 .068 Uiso calc R . H
H16B 1 -0.4098 -0.2497 .0858 .068 Uiso calc R . H
H21 1 -0.3892 -0.0479 .1352 .051 Uiso calc R . H
H22A 1 -0.2838 .0922 .2017 .077 Uiso calc R . H
H22B 1 -0.3688 -0.0135 .3600 .077 Uiso calc R . H
H23A 1 -0.4934 .1818 .2823 .106 Uiso calc R . H
H23B 1 -0.4946 .1596 .1547 .106 Uiso calc R . H
H24A 1 -0.6504 -0.0260 .4385 .108 Uiso calc R . H
H24B 1 -0.7165 .0680 .3212 .108 Uiso calc R . H
H25A 1 -0.6472 -0.0715 .2112 .099 Uiso calc R . H
H25B 1 -0.7352 -0.1743 .3695 .099 Uiso calc R . H
H26A 1 -0.5232 -0.2379 .4211 .077 Uiso calc R . H
H26B 1 -0.5274 -0.2711 .3002 .077 Uiso calc R . H
H31A .598(7) -0.1038 -0.3347 .3602 .056 Uiso calc PR 1 H
H32A .598(7) -0.1744 -0.1224 .4424 .068 Uiso calc PR 1 H
H32B .598(7) -0.0252 -0.1192 .3405 .068 Uiso calc PR 1 H
H33A .598(7) .0186 -0.3231 .5186 .087 Uiso calc PR 1 H
H33B .598(7) -0.0221 -0.2104 .5738 .087 Uiso calc PR 1 H
H34A .598(7) -0.2525 -0.3342 .7040 .076 Uiso calc PR 1 H
H34B .598(7) -0.1444 -0.4445 .7450 .076 Uiso calc PR 1 H
H35A .598(7) -0.3290 -0.5438 .7059 .074 Uiso calc PR 1 H
H35B .598(7) -0.1791 -0.5359 .6018 .074 Uiso calc PR 1 H
H36A .598(7) -0.3366 -0.4489 .4743 .074 Uiso calc PR 1 H
H36B .598(7) -0.3750 -0.3368 .5306 .074 Uiso calc PR 1 H
H31B .402(7) -0.2306 -0.1753 .4126 .056 Uiso calc PR 2 H
H32C .402(7) -0.0003 -0.3236 .3695 .060 Uiso calc PR 2 H
H32D .402(7) .0129 -0.1578 .3236 .060 Uiso calc PR 2 H
H33C .402(7) -0.0749 -0.2053 .5570 .080 Uiso calc PR 2 H
H33D .402(7) .0549 -0.2908 .5404 .080 Uiso calc PR 2 H
H34C .402(7) -0.1000 -0.5046 .6378 .079 Uiso calc PR 2 H
H34D .402(7) -0.1385 -0.4409 .7433 .079 Uiso calc PR 2 H
H35C .402(7) -0.3478 -0.5123 .7162 .091 Uiso calc PR 2 H
H35D .402(7) -0.3311 -0.3464 .6696 .091 Uiso calc PR 2 H
H36C .402(7) -0.3902 -0.3770 .4997 .063 Uiso calc PR 2 H
H36D .402(7) -0.2641 -0.4669 .4840 .063 Uiso calc PR 2 H

loop_
_atom_type_symbol
_atom_type_description
_atom_type_scat_dispersion_real
_atom_type_scat_dispersion_imag
_atom_type_scat_source
C C 0.0033 0.0016 'International Tables Vol C Tables 4.2.6.8 and 6.1.1.4'
H H 0.0000 0.0000 'International Tables Vol C Tables 4.2.6.8 and 6.1.1.4'
Mo Mo -1.6832 0.6857 'International Tables Vol C Tables 4.2.6.8 and 6.1.1.4'
O O 0.0106 0.0060 'International Tables Vol C Tables 4.2.6.8 and 6.1.1.4'
P P 0.1023 0.0942 'International Tables Vol C Tables 4.2.6.8 and 6.1.1.4'

loop_
_geom_angle_atom_site_label_1
_geom_angle_atom_site_label_2
_geom_angle_atom_site_label_3
_geom_angle_site_symmetry_1
_geom_angle_site_symmetry_3
_geom_angle
_geom_angle_publ_flag
P1 Mo1 C1 2 2 90.10(9) no
P1 Mo1 C1 . 2 89.90(9) no
P1 Mo1 C2 2 2 87.07(9) no
P1 Mo1 C2 . 2 92.93(9) no
P1 Mo1 C1 2 . 89.90(9) no
P1 Mo1 C1 . . 90.10(9) yes
P1 Mo1 C2 2 . 92.93(9) no
P1 Mo1 C2 . . 87.07(9) yes
P1 Mo1 P1 2 . 180.0 no
C1 Mo1 C1 2 . 180.0 no
C1 Mo1 C2 2 2 92.17(13) no
C1 Mo1 C2 . 2 87.83(13) no
C1 Mo1 C2 2 . 87.83(13) no
C1 Mo1 C2 . . 92.17(13) yes
C2 Mo1 C2 2 . 180.0 no
C11 P1 C21 . . 101.82(14) yes
C11 P1 C31A . . 97.9(3) yes
C11 P1 C31B . . 106.0(3) yes
C21 P1 C31A . . 109.9(3) yes
C21 P1 C31B . . 100.4(3) yes
Mo1 P1 C11 . . 116.25(10) yes
Mo1 P1 C21 . . 113.45(11) yes
Mo1 P1 C31A . . 115.7(2) yes
Mo1 P1 C31B . . 116.8(3) yes
Mo1 C1 O1 . . 176.9(3) yes
Mo1 C2 O2 . . 177.7(3) yes
C12 C11 C16 . . 111.6(3) no
P1 C11 C16 . . 113.1(2) no
P1 C11 C12 . . 111.6(2) no
C11 C12 C13 . . 111.4(3) no
C12 C13 C14 . . 111.1(3) no
C13 C14 C15 . . 110.9(4) no
C14 C15 C16 . . 112.5(3) no
C11 C16 C15 . . 112.1(3) no
C26 C21 C22 . . 108.9(3) no
P1 C21 C22 . . 114.0(2) no
P1 C21 C26 . . 119.1(2) no
C21 C22 C23 . . 111.7(3) no
C22 C23 C24 . . 112.2(4) no
C23 C24 C25 . . 111.1(4) no
C24 C25 C26 . . 111.6(3) no
C21 C26 C25 . . 110.7(3) no
C32A C31A C36A . . 111.1 no
P1 C31A C32A . . 115.5 no
P1 C31A C36A . . 117.5 no
C31A C32A C33A . . 112.0 no
C32A C33A C34A . . 111.6 no
C33A C34A C35A . . 111.1 no
C34A C35A C36A . . 111.1 no
C31A C36A C35A . . 111.6 no
C32B C31B C36B . . 111.4 no
P1 C31B C32B . . 116.3 no
P1 C31B C36B . . 117.2 no
C31B C32B C33B . . 112.1 no
C32B C33B C34B . . 111.1 no
C33B C34B C35B . . 110.8 no
C34B C35B C36B . . 111.2 no
C35B C36B C31B . . 112.3 no

loop_
_geom_bond_atom_site_label_1
_geom_bond_atom_site_label_2
_geom_bond_site_symmetry_2
_geom_bond_distance
_geom_bond_publ_flag
Mo1 C1 2 2.020(4) no
Mo1 C1 . 2.020(4) yes
Mo1 C2 2 2.028(3) no
Mo1 C2 . 2.028(3) yes
Mo1 P1 2 2.5436(9) no
Mo1 P1 . 2.5436(9) yes
P1 C11 . 1.866(3) yes
P1 C21 . 1.872(3) yes
P1 C31A . 1.870 yes
P1 C31B . 1.870 yes
O1 C1 . 1.147(4) yes
O2 C2 . 1.141(4) yes
C11 C16 . 1.526(5) no
C11 C12 . 1.534(4) no
C12 C13 . 1.524(5) no
C13 C14 . 1.506(6) no
C14 C15 . 1.504(6) no
C15 C16 . 1.528(5) no
C21 C22 . 1.515(4) no
C21 C26 . 1.521(4) no
C22 C23 . 1.529(5) no
C23 C24 . 1.498(6) no
C24 C25 . 1.498(6) no
C25 C26 . 1.530(5) no
C31A C32A . 1.524 no
C31A C36A . 1.524 no
C32A C33A . 1.524 no
C33A C34A . 1.524 no
C34A C35A . 1.524 no
C35A C36A . 1.524 no
C31B C32B . 1.524 no
C31B C36B . 1.524 no
C32B C33B . 1.524 no
C33B C34B . 1.524 no
C34B C35B . 1.524 no
C35B C36B . 1.524 no

loop_
_geom_torsion_atom_site_label_1
_geom_torsion_atom_site_label_2
_geom_torsion_atom_site_label_3
_geom_torsion_atom_site_label_4
_geom_torsion_site_symmetry_1
_geom_torsion
_geom_torsion_publ_flag
C1 Mo1 P1 C11 2 102.4(2) no
C1 Mo1 P1 C11 . -77.6(2) no
C2 Mo1 P1 C11 2 10.23(15) no
C2 Mo1 P1 C11 . -169.77(15) no
P1 Mo1 P1 C11 2 -47.(5) no
C1 Mo1 P1 C31A 2 -143.5(2) no
C1 Mo1 P1 C31A . 36.5(2) no
C2 Mo1 P1 C31A 2 124.3(2) no
C2 Mo1 P1 C31A . -55.7(2) no
P1 Mo1 P1 C31A 2 68.(5) no
C1 Mo1 P1 C31B 2 -131.2(4) no
C1 Mo1 P1 C31B . 48.8(4) no
C2 Mo1 P1 C31B 2 136.6(4) no
C2 Mo1 P1 C31B . -43.4(4) no
P1 Mo1 P1 C31B 2 80.(5) no
C1 Mo1 P1 C21 2 -15.17(15) no
C1 Mo1 P1 C21 . 164.83(15) no
C2 Mo1 P1 C21 2 -107.34(15) no
C2 Mo1 P1 C21 . 72.66(15) no
P1 Mo1 P1 C21 2 -164.(5) no
C1 Mo1 C1 O1 2 23.(6) no
C2 Mo1 C1 O1 2 12.(6) no
C2 Mo1 C1 O1 . -168.(6) no
P1 Mo1 C1 O1 2 -75.(6) no
P1 Mo1 C1 O1 . 105.(6) no
C1 Mo1 C2 O2 2 62.(8) no
C1 Mo1 C2 O2 . -119.(8) no
C2 Mo1 C2 O2 2 -27.(9) no
P1 Mo1 C2 O2 2 151.(8) no
P1 Mo1 C2 O2 . -29.(8) no
C31A P1 C11 C16 . 171.6 no
C31B P1 C11 C16 . 163.8 no
C21 P1 C11 C16 . 59.2(3) no
Mo1 P1 C11 C16 . -64.6(3) no
C31A P1 C11 C12 . -61.6 no
C31B P1 C11 C12 . -69.4 no
C21 P1 C11 C12 . -173.9(2) no
Mo1 P1 C11 C12 . 62.3(3) no
C16 C11 C12 C13 . -52.8(4) no
P1 C11 C12 C13 . 179.5(3) no
C11 C12 C13 C14 . 56.6(5) no
C12 C13 C14 C15 . -57.8(5) no
C13 C14 C15 C16 . 55.7(5) no
C12 C11 C16 C15 . 50.4(4) no
P1 C11 C16 C15 . 177.3(3) no
C14 C15 C16 C11 . -52.3(5) no
C11 P1 C21 C22 . 171.0(3) no
C31A P1 C21 C22 . 68.0 no
C31B P1 C21 C22 . 62.1 no
Mo1 P1 C21 C22 . -63.3(3) no
C11 P1 C21 C26 . 40.2(3) no
C31A P1 C21 C26 . -62.9 no
C31B P1 C21 C26 . -68.8 no
Mo1 P1 C21 C26 . 165.9(2) no
C26 C21 C22 C23 . -56.4(5) no
P1 C21 C22 C23 . 167.9(3) no
C21 C22 C23 C24 . 54.9(5) no
C22 C23 C24 C25 . -53.3(6) no
C23 C24 C25 C26 . 54.9(6) no
C22 C21 C26 C25 . 57.8(4) no
P1 C21 C26 C25 . -169.2(3) no
C24 C25 C26 C21 . -58.0(5) no
C11 P1 C31A C32A . 172.0 no
C31B P1 C31A C32A . -50.6 no
C21 P1 C31A C32A . -82.3 no
Mo1 P1 C31A C32A . 47.8 no
C11 P1 C31A C36A . -53.7 no
C31B P1 C31A C36A . 83.7 no
C21 P1 C31A C36A . 52.0 no
Mo1 P1 C31A C36A . -178.0 no
C36A C31A C32A C33A . 53.8 no
P1 C31A C32A C33A . -169.1 no
C31A C32A C33A C34A . -54.1 no
C32A C33A C34A C35A . 54.9 no
C33A C34A C35A C36A . -55.7 no
C32A C31A C36A C35A . -54.8 no
P1 C31A C36A C35A . 169.1 no
C34A C35A C36A C31A . 56.0 no
C11 P1 C31B C32B . 105.8 no
C31A P1 C31B C32B . 61.6 no
C21 P1 C31B C32B . -148.5 no
Mo1 P1 C31B C32B . -25.5 no
C11 P1 C31B C36B . -29.6 no
C31A P1 C31B C36B . -73.8 no
C21 P1 C31B C36B . 76.0 no
Mo1 P1 C31B C36B . -160.9 no
C36B C31B C32B C33B . -52.9 no
P1 C31B C32B C33B . 169.2 no
C31B C32B C33B C34B . 55.2 no
C32B C33B C34B C35B . -56.5 no
C33B C34B C35B C36B . 56.1 no
C34B C35B C36B C31B . -54.5 no
C32B C31B C36B C35B . 52.6 no
P1 C31B C36B C35B . -169.9 no
